data_7016671
loop_
_publ_author_name
'Grubel, Katarzyna'
'Ingle, Gajendrasingh K.'
'Fuller, Amy L.'
'Arif, Atta M.'
'Berreau, Lisa M.'

_publ_section_title
;
 Influence of water on the formation of O(2)-reactive divalent metal
 enolate complexes of relevance to acireductone dioxygenases.
;
_journal_issue 40
_journal_name_full 'Dalton transactions (Cambridge, England : 2003)'
_journal_page_first 10609
_journal_page_last 10620
_journal_paper_doi 10.1039/c1dt10587f
_journal_volume 40
_journal_year 2011
_chemical_formula_moiety 'C45 H37 Co N4 O2,Cl O4,0.5(C2 H3 N)'
_chemical_formula_sum 'C46 H38.5 Cl Co N4.5 O6'
_chemical_formula_weight 844.69
_chemical_name_systematic
;
?
;
_space_group_IT_number 82
_symmetry_cell_setting tetragonal
_symmetry_space_group_name_Hall 'I -4'
_symmetry_space_group_name_H-M 'I -4'
_atom_sites_solution_hydrogens geom
_atom_sites_solution_primary direct
_atom_sites_solution_secondary difmap
_audit_creation_method SHELXL-97
_cell_angle_alpha 90.00
_cell_angle_beta 90.00
_cell_angle_gamma 90.00
_cell_formula_units_Z 16
_cell_length_a 34.4730(5)
_cell_length_b 34.4730(5)
_cell_length_c 13.5221(3)
_cell_measurement_reflns_used 27554
_cell_measurement_temperature 150(1)
_cell_measurement_theta_max 27.485
_cell_measurement_theta_min 1.018
_cell_volume 16069.5(5)
_computing_cell_refinement DENZO-SMN
_computing_data_collection 'NOnius COLLECT'
_computing_data_reduction DENZO-SMN
_computing_molecular_graphics 'WinGX, Ortep3'
_computing_structure_refinement 'SHELXL-97 (Sheldrick, 1997)'
_computing_structure_solution SIR97
_diffrn_ambient_temperature 150(1)
_diffrn_measured_fraction_theta_full 0.969
_diffrn_measured_fraction_theta_max 0.969
_diffrn_measurement_device_type 'Nonius KappaCCD Diffractometer'
_diffrn_measurement_method 'Phi and Omega scan'
_diffrn_radiation_monochromator graphite
_diffrn_radiation_source 'fine-focus sealed tube'
_diffrn_radiation_type MoK\a
_diffrn_radiation_wavelength 0.71073
_diffrn_reflns_av_R_equivalents 0.0395
_diffrn_reflns_av_sigmaI/netI 0.0963
_diffrn_reflns_limit_h_max 44
_diffrn_reflns_limit_h_min -44
_diffrn_reflns_limit_k_max 31
_diffrn_reflns_limit_k_min -31
_diffrn_reflns_limit_l_max 13
_diffrn_reflns_limit_l_min -17
_diffrn_reflns_number 15365
_diffrn_reflns_theta_full 27.48
_diffrn_reflns_theta_max 27.48
_diffrn_reflns_theta_min 2.00
_exptl_absorpt_coefficient_mu 0.550
_exptl_absorpt_correction_T_max 0.9319
_exptl_absorpt_correction_T_min 0.8308
_exptl_absorpt_correction_type multi-scan
_exptl_absorpt_process_details 'DENZO-SMN (Otwinowski & Minor, 1997)'
_exptl_crystal_colour red-brown
_exptl_crystal_density_diffrn 1.397
_exptl_crystal_density_method 'not measured'
_exptl_crystal_description plate
_exptl_crystal_F_000 7008
_exptl_crystal_size_max 0.35
_exptl_crystal_size_mid 0.35
_exptl_crystal_size_min 0.13
_refine_diff_density_max 0.475
_refine_diff_density_min -0.586
_refine_diff_density_rms 0.076
_refine_ls_abs_structure_details 'Flack H D (1983), Acta Cryst. A39, 876-881'
_refine_ls_abs_structure_Flack 0.371(16)
_refine_ls_extinction_coef 0.00084(5)
_refine_ls_extinction_expression Fc^*^=kFc[1+0.001xFc^2^\l^3^/sin(2\q)]^-1/4^
_refine_ls_extinction_method SHELXL
_refine_ls_goodness_of_fit_ref 1.072
_refine_ls_hydrogen_treatment constr
_refine_ls_matrix_type full
_refine_ls_number_parameters 1060
_refine_ls_number_reflns 15360
_refine_ls_number_restraints 0
_refine_ls_restrained_S_all 1.072
_refine_ls_R_factor_all 0.1206
_refine_ls_R_factor_gt 0.0638
_refine_ls_shift/su_max 0.000
_refine_ls_shift/su_mean 0.000
_refine_ls_structure_factor_coef Fsqd
_refine_ls_weighting_details 'calc w=1/[\s^2^(Fo^2^)+(0.0438P)^2^+47.0229P] where P=(Fo^2^+2Fc^2^)/3'
_refine_ls_weighting_scheme calc
_refine_ls_wR_factor_gt 0.1236
_refine_ls_wR_factor_ref 0.1558
_reflns_number_gt 10548
_reflns_number_total 15360
_reflns_threshold_expression >2sigma(I)
_cod_data_source_file c1dt10587f.txt
_cod_data_source_block usu162
_cod_depositor_comments
;
The following automatic conversions were performed:

'_symmetry_cell_setting' value 'Tetragonal' changed to 'tetragonal'
according to /home/saulius/struct/CIF-dictionaries/cif_core.dic
dictionary named 'cif_core.dic' version 2.4.1 from
2010-06-29.

'_exptl_absorpt_correction_type' value 'Multi-scan'
changed to 'multi-scan' according to
/home/saulius/struct/CIF-dictionaries/cif_core.dic dictionary named
'cif_core.dic' version 2.4.1 from 2010-06-29.

Automatic conversion script
Id: cif_fix_values 1715 2011-07-08 13:25:40Z adriana 
;
_cod_original_sg_symbol_H-M I-4
_cod_original_formula_sum 'C46 H38.50 Cl Co N4.50 O6'
_cod_database_code 7016671

loop_
_symmetry_equiv_pos_as_xyz
'x, y, z'
'-x, -y, z'
'y, -x, -z'
'-y, x, -z'
'x+1/2, y+1/2, z+1/2'
'-x+1/2, -y+1/2, z+1/2'
'y+1/2, -x+1/2, -z+1/2'
'-y+1/2, x+1/2, -z+1/2'

loop_
_atom_site_label
_atom_site_type_symbol
_atom_site_fract_x
_atom_site_fract_y
_atom_site_fract_z
_atom_site_U_iso_or_equiv
_atom_site_adp_type
_atom_site_occupancy
_atom_site_symmetry_multiplicity
_atom_site_calc_flag
_atom_site_refinement_flags
_atom_site_disorder_assembly
_atom_site_disorder_group
Co1 Co 0.35571(2) 0.08419(2) 0.39190(5) 0.02878(19) Uani 1 1 d . . .
Co2 Co 0.07156(2) 0.15555(2) 0.59451(6) 0.03035(19) Uani 1 1 d . . .
Cl1 Cl 0.24001(5) 0.06582(6) 0.93202(11) 0.0502(4) Uani 1 1 d . . .
Cl2 Cl 0.5000 0.0000 0.7500 0.0503(8) Uani 1 4 d S . .
Cl3 Cl 0.5000 0.0000 0.2500 0.0384(7) Uani 1 4 d S . .
Cl4 Cl 0.0000 0.0000 0.0000 0.0769(13) Uani 1 4 d S . .
Cl5 Cl 0.0000 0.0000 0.5000 0.0316(6) Uani 1 4 d S . .
O1 O 0.38271(11) 0.08886(11) 0.2591(3) 0.0281(9) Uani 1 1 d . . .
O1A O 0.08283(11) 0.12608(11) 0.4706(3) 0.0306(9) Uani 1 1 d . . .
O2 O 0.31534(11) 0.12165(11) 0.3480(3) 0.0297(9) Uani 1 1 d . . .
O2A O 0.11014(11) 0.19571(12) 0.5581(3) 0.0330(9) Uani 1 1 d . . .
O3 O 0.20630(16) 0.0652(2) 0.9924(4) 0.100(3) Uani 1 1 d . A .
O4 O 0.2311(2) 0.0562(3) 0.8358(4) 0.135(4) Uani 1 1 d . A .
O5 O 0.2695(4) 0.0958(4) 0.9461(10) 0.090(4) Uiso 0.50 1 d P A 1
O6 O 0.2617(4) 0.0313(4) 0.9626(10) 0.090(4) Uiso 0.50 1 d P A 1
O5A O 0.2460(4) 0.1068(4) 0.9083(10) 0.090(4) Uiso 0.50 1 d P A 2
O6A O 0.2732(4) 0.0575(4) 0.9875(9) 0.077(3) Uiso 0.50 1 d P A 2
O7 O 0.4679(2) 0.01059(18) 0.6932(5) 0.114(3) Uani 1 1 d . . .
O8 O 0.49079(16) 0.03311(17) 0.3088(4) 0.0768(19) Uani 1 1 d . . .
O9 O 0.02803(12) -0.01890(14) 0.5613(3) 0.0487(12) Uani 1 1 d . . .
O13 O 0.0460(3) -0.0029(4) 0.0135(11) 0.086(4) Uani 0.50 1 d P . .
O13A O 0.0000 0.0000 0.1048(17) 0.100(6) Uiso 0.50 2 d SP . 2
O13B O -0.0229(8) 0.0092(7) 0.0706(16) 0.063(6) Uiso 0.25 1 d P . 2
N1 N 0.33156(14) 0.07753(14) 0.5362(3) 0.0303(11) Uani 1 1 d . . .
N1A N 0.05875(14) 0.18037(14) 0.7327(3) 0.0308(11) Uani 1 1 d . . .
N2 N 0.39192(14) 0.03893(14) 0.4475(3) 0.0308(11) Uani 1 1 d . . .
N2A N 0.02366(14) 0.12032(13) 0.6342(3) 0.0306(11) Uani 1 1 d . . .
N3 N 0.33212(14) 0.02852(13) 0.3216(3) 0.0320(11) Uani 1 1 d . . .
N3A N 0.01893(13) 0.18183(14) 0.5079(4) 0.0329(11) Uani 1 1 d . . .
N4 N 0.39940(13) 0.11989(14) 0.4806(3) 0.0300(11) Uani 1 1 d . . .
N4A N 0.10182(15) 0.11193(14) 0.6940(4) 0.0340(12) Uani 1 1 d . . .
N5 N 0.0789(3) 0.2307(3) 0.1659(6) 0.098(3) Uani 1 1 d . . .
C1 C 0.30710(17) 0.10236(19) 0.5817(5) 0.0396(15) Uani 1 1 d . . .
H1 H 0.2960 0.1230 0.5446 0.048 Uiso 1 1 calc R . .
C1A C 0.08104(19) 0.20634(18) 0.7820(4) 0.0367(14) Uani 1 1 d . . .
H1A H 0.1044 0.2153 0.7525 0.044 Uiso 1 1 calc R . .
C2 C 0.2976(2) 0.0987(2) 0.6815(5) 0.0471(17) Uani 1 1 d . . .
H2 H 0.2801 0.1163 0.7124 0.057 Uiso 1 1 calc R . .
C2A C 0.07066(19) 0.22014(19) 0.8742(4) 0.0421(15) Uani 1 1 d . . .
H2A H 0.0866 0.2385 0.9076 0.050 Uiso 1 1 calc R . .
C3 C 0.31461(19) 0.0684(2) 0.7344(5) 0.0474(17) Uani 1 1 d . . .
H3 H 0.3090 0.0651 0.8027 0.057 Uiso 1 1 calc R . .
C3A C 0.03689(19) 0.20695(19) 0.9171(4) 0.0423(15) Uani 1 1 d . . .
H3A H 0.0292 0.2163 0.9803 0.051 Uiso 1 1 calc R . .
C4 C 0.33938(19) 0.0434(2) 0.6877(5) 0.0432(16) Uani 1 1 d . . .
H4 H 0.3512 0.0229 0.7233 0.052 Uiso 1 1 calc R . .
C4A C 0.01413(19) 0.18002(19) 0.8681(4) 0.0391(15) Uani 1 1 d . . .
H4A H -0.0092 0.1707 0.8969 0.047 Uiso 1 1 calc R . .
C5 C 0.34709(17) 0.04841(17) 0.5882(4) 0.0344(13) Uani 1 1 d . . .
C5A C 0.02629(17) 0.16685(17) 0.7752(4) 0.0321(13) Uani 1 1 d . . .
C6 C 0.37111(19) 0.02001(18) 0.5299(4) 0.0388(15) Uani 1 1 d . . .
H6A H 0.3902 0.0075 0.5745 0.047 Uiso 1 1 calc R . .
H6B H 0.3540 -0.0005 0.5031 0.047 Uiso 1 1 calc R . .
C6A C 0.00173(18) 0.14036(18) 0.7139(4) 0.0367(14) Uani 1 1 d . . .
H6A1 H -0.0102 0.1206 0.7576 0.044 Uiso 1 1 calc R . .
H6A2 H -0.0195 0.1556 0.6836 0.044 Uiso 1 1 calc R . .
C7 C 0.39869(18) 0.01094(18) 0.3665(4) 0.0365(14) Uani 1 1 d . . .
H7A H 0.4061 -0.0144 0.3951 0.044 Uiso 1 1 calc R . .
H7B H 0.4205 0.0202 0.3252 0.044 Uiso 1 1 calc R . .
C7A C -0.00136(18) 0.11520(18) 0.5462(4) 0.0375(15) Uani 1 1 d . . .
H7A1 H -0.0273 0.1061 0.5677 0.045 Uiso 1 1 calc R . .
H7A2 H 0.0100 0.0949 0.5031 0.045 Uiso 1 1 calc R . .
C8 C 0.36356(17) 0.00572(17) 0.3027(4) 0.0329(13) Uani 1 1 d . . .
C8A C -0.00589(18) 0.15215(17) 0.4875(4) 0.0337(14) Uani 1 1 d . . .
C9 C 0.36472(19) -0.02044(18) 0.2243(4) 0.0389(15) Uani 1 1 d . . .
H9 H 0.3863 -0.0371 0.2152 0.047 Uiso 1 1 calc R . .
C9A C -0.03335(18) 0.15369(19) 0.4139(5) 0.0416(15) Uani 1 1 d . . .
H9A H -0.0503 0.1324 0.4029 0.050 Uiso 1 1 calc R . .
C10 C 0.33328(18) -0.02145(19) 0.1597(5) 0.0410(16) Uani 1 1 d . . .
H10 H 0.3341 -0.0374 0.1024 0.049 Uiso 1 1 calc R . .
C10A C -0.0359(2) 0.1866(2) 0.3560(5) 0.0461(17) Uani 1 1 d . . .
H10A H -0.0539 0.1879 0.3029 0.055 Uiso 1 1 calc R . .
C11 C 0.30113(19) 0.00076(19) 0.1793(5) 0.0384(14) Uani 1 1 d . . .
H11 H 0.2794 0.0000 0.1362 0.046 Uiso 1 1 calc R . .
C11A C -0.01180(19) 0.2177(2) 0.3768(4) 0.0421(16) Uani 1 1 d . . .
H11A H -0.0132 0.2408 0.3385 0.051 Uiso 1 1 calc R . .
C12 C 0.30045(17) 0.02451(17) 0.2629(4) 0.0322(13) Uani 1 1 d . . .
C12A C 0.01436(17) 0.21468(18) 0.4539(4) 0.0330(14) Uani 1 1 d . . .
C13 C 0.26501(16) 0.04592(16) 0.2917(4) 0.0310(13) Uani 1 1 d . . .
C13A C 0.03723(17) 0.24938(17) 0.4852(4) 0.0330(14) Uani 1 1 d . . .
C14 C 0.23774(18) 0.05744(17) 0.2214(4) 0.0342(14) Uani 1 1 d . . .
H14 H 0.2420 0.0516 0.1536 0.041 Uiso 1 1 calc R . .
C14A C 0.04977(18) 0.27660(19) 0.4155(5) 0.0427(15) Uani 1 1 d . . .
H14A H 0.0449 0.2723 0.3472 0.051 Uiso 1 1 calc R . .
C15 C 0.20457(18) 0.07720(17) 0.2491(5) 0.0373(14) Uani 1 1 d . . .
H15 H 0.1862 0.0849 0.2004 0.045 Uiso 1 1 calc R . .
C15A C 0.0692(2) 0.30974(19) 0.4456(5) 0.0448(16) Uani 1 1 d . . .
H15A H 0.0782 0.3278 0.3977 0.054 Uiso 1 1 calc R . .
C16 C 0.19818(17) 0.08568(19) 0.3470(5) 0.0397(15) Uani 1 1 d . . .
H16 H 0.1756 0.0997 0.3657 0.048 Uiso 1 1 calc R . .
C16A C 0.0755(2) 0.31655(19) 0.5440(5) 0.0454(17) Uani 1 1 d . . .
H16A H 0.0884 0.3396 0.5643 0.054 Uiso 1 1 calc R . .
C17 C 0.22422(18) 0.07393(18) 0.4182(5) 0.0382(14) Uani 1 1 d . . .
H17 H 0.2195 0.0794 0.4860 0.046 Uiso 1 1 calc R . .
C17A C 0.06324(17) 0.28992(18) 0.6143(5) 0.0384(14) Uani 1 1 d . . .
H17A H 0.0680 0.2945 0.6825 0.046 Uiso 1 1 calc R . .
C18 C 0.25722(16) 0.05412(16) 0.3901(4) 0.0334(13) Uani 1 1 d . . .
H18 H 0.2750 0.0459 0.4394 0.040 Uiso 1 1 calc R . .
C18A C 0.04380(17) 0.25639(17) 0.5840(4) 0.0328(13) Uani 1 1 d . . .
H18A H 0.0350 0.2383 0.6321 0.039 Uiso 1 1 calc R . .
C19 C 0.42903(17) 0.05604(17) 0.4824(4) 0.0337(13) Uani 1 1 d . . .
H19A H 0.4468 0.0592 0.4255 0.040 Uiso 1 1 calc R . .
H19B H 0.4414 0.0381 0.5302 0.040 Uiso 1 1 calc R . .
C19A C 0.03920(19) 0.08248(18) 0.6673(5) 0.0406(15) Uani 1 1 d . . .
H19C H 0.0454 0.0664 0.6087 0.049 Uiso 1 1 calc R . .
H19D H 0.0191 0.0687 0.7061 0.049 Uiso 1 1 calc R . .
C20 C 0.42286(17) 0.09480(18) 0.5310(4) 0.0328(13) Uani 1 1 d . . .
C20A C 0.07504(19) 0.08707(17) 0.7296(4) 0.0376(15) Uani 1 1 d . . .
C21 C 0.44199(19) 0.1050(2) 0.6163(5) 0.0441(16) Uani 1 1 d . . .
H21 H 0.4585 0.0870 0.6488 0.053 Uiso 1 1 calc R . .
C21A C 0.0802(2) 0.0660(2) 0.8160(5) 0.0476(17) Uani 1 1 d . . .
H21A H 0.0610 0.0484 0.8390 0.057 Uiso 1 1 calc R . .
C22 C 0.4369(2) 0.1421(2) 0.6542(5) 0.0525(19) Uani 1 1 d . . .
H22 H 0.4491 0.1495 0.7142 0.063 Uiso 1 1 calc R . .
C22A C 0.1147(2) 0.0717(2) 0.8678(5) 0.054(2) Uani 1 1 d . . .
H22A H 0.1190 0.0583 0.9282 0.065 Uiso 1 1 calc R . .
C23 C 0.4137(2) 0.1680(2) 0.6038(5) 0.0474(16) Uani 1 1 d . . .
H23 H 0.4102 0.1936 0.6282 0.057 Uiso 1 1 calc R . .
C23A C 0.1423(2) 0.0963(2) 0.8324(5) 0.0457(17) Uani 1 1 d . . .
H23A H 0.1660 0.0998 0.8671 0.055 Uiso 1 1 calc R . .
C24 C 0.39550(17) 0.15638(17) 0.5170(4) 0.0329(13) Uani 1 1 d . . .
C24A C 0.13531(18) 0.11613(18) 0.7447(4) 0.0368(15) Uani 1 1 d . . .
C25 C 0.37190(18) 0.18405(17) 0.4577(5) 0.0360(14) Uani 1 1 d . . .
C25A C 0.16717(18) 0.14003(18) 0.7004(5) 0.0375(14) Uani 1 1 d . . .
C26 C 0.37426(18) 0.18342(18) 0.3555(4) 0.0362(14) Uani 1 1 d . . .
H26 H 0.3897 0.1644 0.3234 0.043 Uiso 1 1 calc R . .
C26A C 0.17323(18) 0.13970(17) 0.5993(5) 0.0400(14) Uani 1 1 d . . .
H26A H 0.1561 0.1258 0.5573 0.048 Uiso 1 1 calc R . .
C27 C 0.35372(19) 0.21095(19) 0.2988(5) 0.0444(17) Uani 1 1 d . . .
H27 H 0.3552 0.2104 0.2287 0.053 Uiso 1 1 calc R . .
C27A C 0.20449(19) 0.15969(19) 0.5594(6) 0.0491(17) Uani 1 1 d . . .
H27A H 0.2086 0.1592 0.4900 0.059 Uiso 1 1 calc R . .
C28 C 0.3316(2) 0.2386(2) 0.3452(6) 0.056(2) Uani 1 1 d . . .
H28 H 0.3176 0.2571 0.3073 0.067 Uiso 1 1 calc R . .
C28A C 0.2297(2) 0.1804(2) 0.6190(7) 0.0548(19) Uani 1 1 d . . .
H28A H 0.2510 0.1940 0.5910 0.066 Uiso 1 1 calc R . .
C29 C 0.3295(2) 0.2392(2) 0.4478(6) 0.055(2) Uani 1 1 d . . .
H29 H 0.3145 0.2586 0.4796 0.066 Uiso 1 1 calc R . .
C29A C 0.2235(2) 0.1810(2) 0.7193(7) 0.060(2) Uani 1 1 d . . .
H29A H 0.2406 0.1953 0.7605 0.072 Uiso 1 1 calc R . .
C30 C 0.3491(2) 0.21224(19) 0.5041(5) 0.0466(16) Uani 1 1 d . . .
H30 H 0.3470 0.2128 0.5742 0.056 Uiso 1 1 calc R . .
C30A C 0.1927(2) 0.1612(2) 0.7615(6) 0.0523(19) Uani 1 1 d . . .
H30A H 0.1887 0.1619 0.8310 0.063 Uiso 1 1 calc R . .
C31 C 0.36368(17) 0.09619(16) 0.1798(4) 0.0287(13) Uani 1 1 d . . .
C31A C 0.09643(16) 0.14131(16) 0.3924(4) 0.0299(12) Uani 1 1 d . . .
C32 C 0.38337(16) 0.08379(16) 0.0839(4) 0.0311(13) Uani 1 1 d . . .
C32A C 0.09184(17) 0.11822(17) 0.2988(4) 0.0298(13) Uani 1 1 d . . .
C33 C 0.41347(16) 0.05721(17) 0.0883(4) 0.0337(13) Uani 1 1 d . . .
H33 H 0.4214 0.0472 0.1505 0.040 Uiso 1 1 calc R . .
C33A C 0.06330(17) 0.08930(16) 0.2961(4) 0.0304(13) Uani 1 1 d . . .
H33A H 0.0485 0.0840 0.3538 0.036 Uiso 1 1 calc R . .
C34 C 0.43221(18) 0.04501(19) 0.0022(5) 0.0401(15) Uani 1 1 d . . .
H34 H 0.4526 0.0265 0.0057 0.048 Uiso 1 1 calc R . .
C34A C 0.05639(18) 0.06843(18) 0.2106(4) 0.0374(15) Uani 1 1 d . . .
H34A H 0.0366 0.0492 0.2096 0.045 Uiso 1 1 calc R . .
C35 C 0.42080(19) 0.06009(19) -0.0893(5) 0.0455(16) Uani 1 1 d . . .
H35 H 0.4335 0.0521 -0.1481 0.055 Uiso 1 1 calc R . .
C35A C 0.07813(19) 0.0754(2) 0.1266(5) 0.0437(16) Uani 1 1 d . . .
H35A H 0.0732 0.0612 0.0677 0.052 Uiso 1 1 calc R . .
C36 C 0.39080(18) 0.0869(2) -0.0936(5) 0.0425(15) Uani 1 1 d . . .
H36 H 0.3832 0.0974 -0.1556 0.051 Uiso 1 1 calc R . .
C36A C 0.1072(2) 0.1033(2) 0.1289(5) 0.0444(16) Uani 1 1 d . . .
H36A H 0.1226 0.1077 0.0717 0.053 Uiso 1 1 calc R . .
C37 C 0.37162(18) 0.09844(19) -0.0077(4) 0.0373(14) Uani 1 1 d . . .
H37 H 0.3506 0.1162 -0.0114 0.045 Uiso 1 1 calc R . .
C37A C 0.11382(19) 0.12456(18) 0.2138(4) 0.0371(14) Uani 1 1 d . . .
H37A H 0.1336 0.1438 0.2142 0.045 Uiso 1 1 calc R . .
C38 C 0.32781(16) 0.11397(17) 0.1756(4) 0.0298(12) Uani 1 1 d . . .
H38A H 0.3167 0.1176 0.1120 0.036 Uiso 1 1 calc R . .
C38A C 0.11397(16) 0.17793(16) 0.3885(4) 0.0318(13) Uani 1 1 d . . .
H38B H 0.1221 0.1869 0.3254 0.038 Uiso 1 1 calc R . .
C39 C 0.30626(16) 0.12728(16) 0.2576(4) 0.0278(12) Uani 1 1 d . . .
C39A C 0.12065(17) 0.20258(17) 0.4691(4) 0.0310(13) Uani 1 1 d . . .
C40 C 0.27066(17) 0.15088(17) 0.2388(4) 0.0315(13) Uani 1 1 d . . .
C40A C 0.14380(17) 0.23891(17) 0.4537(4) 0.0308(13) Uani 1 1 d . . .
C41 C 0.25018(17) 0.14959(18) 0.1506(5) 0.0359(14) Uani 1 1 d . . .
H41 H 0.2586 0.1328 0.0992 0.043 Uiso 1 1 calc R . .
C41A C 0.14486(18) 0.25850(18) 0.3631(5) 0.0386(15) Uani 1 1 d . . .
H41A H 0.1304 0.2490 0.3085 0.046 Uiso 1 1 calc R . .
C42 C 0.21745(18) 0.17249(19) 0.1361(5) 0.0420(16) Uani 1 1 d . . .
H42 H 0.2033 0.1707 0.0760 0.050 Uiso 1 1 calc R . .
C42A C 0.1672(2) 0.29210(19) 0.3529(5) 0.0478(17) Uani 1 1 d . . .
H42A H 0.1676 0.3057 0.2918 0.057 Uiso 1 1 calc R . .
C43 C 0.2055(2) 0.1981(2) 0.2101(5) 0.0486(18) Uani 1 1 d . . .
H43 H 0.1836 0.2144 0.2000 0.058 Uiso 1 1 calc R . .
C43A C 0.1888(2) 0.3055(2) 0.4321(6) 0.053(2) Uani 1 1 d . . .
H43A H 0.2043 0.3281 0.4252 0.064 Uiso 1 1 calc R . .
C44 C 0.22577(19) 0.1995(2) 0.2980(5) 0.0469(17) Uani 1 1 d . . .
H44 H 0.2176 0.2169 0.3484 0.056 Uiso 1 1 calc R . .
C44A C 0.1877(2) 0.2858(2) 0.5217(6) 0.058(2) Uani 1 1 d . . .
H44A H 0.2026 0.2951 0.5759 0.070 Uiso 1 1 calc R . .
C45 C 0.25782(17) 0.17602(17) 0.3141(5) 0.0360(14) Uani 1 1 d . . .
H45 H 0.2711 0.1769 0.3757 0.043 Uiso 1 1 calc R . .
C45A C 0.16540(18) 0.25315(19) 0.5328(5) 0.0396(15) Uani 1 1 d . . .
H45A H 0.1647 0.2402 0.5948 0.047 Uiso 1 1 calc R . .
C46 C 0.0572(3) 0.2054(3) 0.1641(5) 0.062(2) Uani 1 1 d . . .
C47 C 0.0283(2) 0.1747(2) 0.1597(6) 0.065(2) Uani 1 1 d . . .
H47A H 0.0029 0.1860 0.1439 0.098 Uiso 1 1 calc R . .
H47B H 0.0269 0.1616 0.2239 0.098 Uiso 1 1 calc R . .
H47C H 0.0355 0.1560 0.1085 0.098 Uiso 1 1 calc R . .

loop_
_atom_site_aniso_label
_atom_site_aniso_U_11
_atom_site_aniso_U_22
_atom_site_aniso_U_33
_atom_site_aniso_U_23
_atom_site_aniso_U_13
_atom_site_aniso_U_12
Co1 0.0303(4) 0.0286(4) 0.0274(4) 0.0013(3) 0.0017(3) 0.0027(3)
Co2 0.0305(4) 0.0308(4) 0.0297(4) -0.0054(3) 0.0039(3) -0.0032(3)
Cl1 0.0436(10) 0.0735(12) 0.0335(9) 0.0122(8) -0.0058(7) -0.0101(9)
Cl2 0.0580(13) 0.0580(13) 0.0349(18) 0.000 0.000 0.000
Cl3 0.0389(10) 0.0389(10) 0.0374(17) 0.000 0.000 0.000
Cl4 0.096(2) 0.096(2) 0.039(2) 0.000 0.000 0.000
Cl5 0.0300(9) 0.0300(9) 0.0348(16) 0.000 0.000 0.000
O1 0.029(2) 0.030(2) 0.026(2) 0.0004(16) -0.0013(17) 0.0024(17)
O1A 0.029(2) 0.032(2) 0.031(2) -0.0007(18) 0.0017(17) -0.0020(17)
O2 0.032(2) 0.028(2) 0.029(2) 0.0010(16) 0.0009(17) 0.0016(17)
O2A 0.030(2) 0.039(2) 0.030(2) -0.0059(18) 0.0037(17) -0.0029(18)
O3 0.040(3) 0.220(8) 0.039(3) 0.033(4) 0.008(2) -0.005(4)
O4 0.074(5) 0.282(11) 0.048(4) -0.061(5) 0.008(3) -0.044(6)
O7 0.157(7) 0.067(5) 0.119(6) -0.015(4) -0.099(5) 0.027(4)
O8 0.063(4) 0.079(4) 0.089(4) -0.060(3) 0.033(3) -0.030(3)
O9 0.032(2) 0.060(3) 0.054(3) 0.012(2) -0.012(2) 0.008(2)
O13 0.050(7) 0.065(8) 0.143(12) -0.032(8) -0.038(8) -0.002(6)
N1 0.031(3) 0.035(3) 0.025(3) -0.001(2) 0.000(2) 0.001(2)
N1A 0.031(3) 0.030(3) 0.032(3) -0.003(2) 0.003(2) -0.001(2)
N2 0.032(3) 0.031(3) 0.029(3) -0.003(2) 0.000(2) -0.001(2)
N2A 0.029(3) 0.027(3) 0.036(3) -0.008(2) 0.004(2) -0.001(2)
N3 0.035(3) 0.029(3) 0.032(3) 0.001(2) 0.003(2) -0.003(2)
N3A 0.024(2) 0.040(3) 0.034(3) -0.003(2) -0.002(2) -0.004(2)
N4 0.028(3) 0.034(3) 0.028(3) 0.002(2) 0.002(2) -0.002(2)
N4A 0.038(3) 0.030(3) 0.034(3) -0.006(2) 0.004(2) 0.005(2)
N5 0.156(9) 0.072(6) 0.067(5) 0.007(4) -0.044(5) -0.020(6)
C1 0.032(3) 0.045(4) 0.042(4) -0.001(3) 0.002(3) 0.000(3)
C1A 0.037(3) 0.036(3) 0.037(4) -0.006(3) 0.000(3) -0.002(3)
C2 0.044(4) 0.061(5) 0.037(4) -0.003(3) 0.007(3) 0.004(3)
C2A 0.049(4) 0.045(4) 0.032(4) -0.005(3) 0.001(3) 0.000(3)
C3 0.044(4) 0.063(5) 0.036(4) 0.003(3) 0.007(3) 0.001(3)
C3A 0.051(4) 0.049(4) 0.027(3) -0.001(3) 0.006(3) 0.006(3)
C4 0.046(4) 0.052(4) 0.032(4) 0.010(3) 0.006(3) 0.006(3)
C4A 0.042(4) 0.044(4) 0.031(3) 0.001(3) 0.008(3) 0.003(3)
C5 0.038(3) 0.030(3) 0.035(3) 0.007(3) -0.001(3) 0.001(3)
C5A 0.035(3) 0.028(3) 0.033(3) -0.001(3) 0.001(3) 0.002(3)
C6 0.049(4) 0.033(3) 0.034(3) 0.005(3) 0.005(3) 0.003(3)
C6A 0.035(3) 0.041(4) 0.034(3) -0.005(3) 0.008(3) -0.005(3)
C7 0.040(4) 0.034(3) 0.035(3) -0.003(3) 0.001(3) 0.007(3)
C7A 0.036(4) 0.036(3) 0.040(4) -0.009(3) -0.002(3) -0.006(3)
C8 0.034(3) 0.030(3) 0.034(3) 0.002(3) 0.004(3) 0.001(3)
C8A 0.037(3) 0.033(3) 0.031(3) -0.010(3) 0.004(3) -0.003(3)
C9 0.043(4) 0.031(3) 0.043(4) -0.006(3) 0.004(3) 0.002(3)
C9A 0.038(3) 0.046(4) 0.041(4) -0.014(3) -0.005(3) -0.006(3)
C10 0.038(4) 0.042(4) 0.042(4) -0.010(3) 0.006(3) -0.004(3)
C10A 0.043(4) 0.055(4) 0.041(4) -0.005(3) -0.004(3) -0.007(3)
C11 0.041(4) 0.041(4) 0.033(3) -0.005(3) 0.002(3) -0.006(3)
C11A 0.046(4) 0.046(4) 0.035(4) -0.004(3) -0.002(3) -0.002(3)
C12 0.035(3) 0.033(3) 0.029(3) -0.003(3) 0.000(3) -0.005(3)
C12A 0.030(3) 0.042(4) 0.026(3) -0.006(3) 0.003(2) -0.004(3)
C13 0.028(3) 0.026(3) 0.040(3) -0.003(2) 0.000(3) -0.004(2)
C13A 0.028(3) 0.030(3) 0.041(4) -0.002(3) 0.000(3) 0.003(2)
C14 0.034(3) 0.034(3) 0.034(3) 0.002(3) 0.002(3) -0.002(3)
C14A 0.043(4) 0.044(4) 0.042(4) 0.003(3) -0.001(3) 0.002(3)
C15 0.036(3) 0.033(3) 0.042(4) 0.007(3) -0.004(3) -0.006(3)
C15A 0.044(4) 0.034(4) 0.056(5) -0.001(3) 0.003(3) 0.001(3)
C16 0.026(3) 0.041(4) 0.052(4) 0.001(3) 0.006(3) 0.002(3)
C16A 0.041(4) 0.032(3) 0.063(5) -0.010(3) 0.007(3) -0.005(3)
C17 0.036(3) 0.041(4) 0.038(4) 0.002(3) 0.006(3) -0.004(3)
C17A 0.035(3) 0.037(3) 0.043(4) -0.008(3) -0.006(3) 0.001(3)
C18 0.030(3) 0.035(3) 0.036(3) -0.004(3) -0.001(3) -0.002(2)
C18A 0.033(3) 0.035(3) 0.031(3) -0.001(3) -0.002(3) -0.003(2)
C19 0.033(3) 0.038(3) 0.029(3) 0.005(3) -0.006(3) 0.009(3)
C19A 0.047(4) 0.031(3) 0.044(4) 0.000(3) 0.006(3) -0.003(3)
C20 0.032(3) 0.038(3) 0.029(3) 0.001(3) -0.003(3) 0.000(3)
C20A 0.044(4) 0.030(3) 0.038(4) 0.002(3) 0.009(3) 0.003(3)
C21 0.048(4) 0.045(4) 0.039(4) -0.004(3) -0.013(3) 0.009(3)
C21A 0.061(5) 0.043(4) 0.039(4) 0.008(3) 0.009(3) 0.009(3)
C22 0.059(5) 0.056(5) 0.042(4) -0.013(3) -0.013(3) 0.000(4)
C22A 0.073(5) 0.057(5) 0.033(4) 0.004(3) 0.005(4) 0.027(4)
C23 0.057(4) 0.042(4) 0.044(4) -0.009(3) -0.008(4) 0.001(3)
C23A 0.047(4) 0.060(5) 0.030(3) -0.005(3) -0.002(3) 0.016(4)
C24 0.034(3) 0.031(3) 0.033(3) -0.002(3) 0.003(3) -0.001(2)
C24A 0.045(4) 0.038(3) 0.028(3) -0.013(3) -0.001(3) 0.011(3)
C25 0.034(3) 0.030(3) 0.044(4) 0.001(3) 0.002(3) -0.002(3)
C25A 0.031(3) 0.040(4) 0.042(4) -0.006(3) -0.002(3) 0.007(3)
C26 0.035(3) 0.034(3) 0.040(4) 0.001(3) -0.003(3) -0.009(3)
C26A 0.039(3) 0.033(3) 0.047(4) 0.001(3) 0.000(3) -0.002(3)
C27 0.039(4) 0.041(4) 0.053(4) 0.018(3) -0.011(3) -0.004(3)
C27A 0.039(4) 0.037(4) 0.071(5) 0.002(3) 0.004(3) 0.001(3)
C28 0.056(5) 0.036(4) 0.075(6) 0.013(4) -0.014(4) -0.004(3)
C28A 0.040(4) 0.040(4) 0.084(6) -0.004(4) 0.004(4) 0.005(3)
C29 0.050(4) 0.032(4) 0.084(6) 0.004(4) -0.007(4) 0.007(3)
C29A 0.034(4) 0.040(4) 0.106(7) -0.020(4) -0.017(4) 0.002(3)
C30 0.049(4) 0.038(4) 0.054(4) -0.003(3) 0.005(3) -0.004(3)
C30A 0.040(4) 0.062(5) 0.055(4) -0.019(4) -0.011(3) 0.014(4)
C31 0.032(3) 0.026(3) 0.028(3) 0.004(2) 0.002(3) -0.003(2)
C31A 0.031(3) 0.028(3) 0.030(3) -0.003(3) 0.000(3) 0.005(2)
C32 0.033(3) 0.031(3) 0.029(3) -0.001(2) 0.001(3) -0.005(2)
C32A 0.031(3) 0.032(3) 0.027(3) -0.008(2) -0.005(2) 0.003(3)
C33 0.030(3) 0.039(3) 0.031(3) -0.003(3) 0.001(3) -0.001(3)
C33A 0.029(3) 0.031(3) 0.031(3) 0.002(2) 0.001(2) -0.005(2)
C34 0.038(4) 0.042(4) 0.040(4) -0.006(3) 0.007(3) 0.003(3)
C34A 0.036(3) 0.037(3) 0.039(4) -0.005(3) -0.006(3) -0.006(3)
C35 0.043(4) 0.051(4) 0.042(4) -0.012(3) 0.012(3) -0.004(3)
C35A 0.044(4) 0.049(4) 0.038(4) -0.009(3) -0.005(3) -0.002(3)
C36 0.037(3) 0.056(4) 0.034(4) -0.002(3) -0.001(3) 0.005(3)
C36A 0.046(4) 0.050(4) 0.037(4) -0.012(3) 0.010(3) -0.007(3)
C37 0.037(3) 0.044(4) 0.030(3) 0.000(3) -0.007(3) 0.000(3)
C37A 0.041(4) 0.040(4) 0.030(3) -0.003(3) 0.003(3) -0.007(3)
C38 0.030(3) 0.033(3) 0.026(3) 0.004(2) 0.003(2) 0.003(2)
C38A 0.033(3) 0.032(3) 0.030(3) 0.000(3) 0.001(3) -0.004(2)
C39 0.031(3) 0.021(3) 0.031(3) -0.001(2) 0.003(3) -0.002(2)
C39A 0.030(3) 0.030(3) 0.033(3) -0.004(3) 0.002(3) 0.004(2)
C40 0.032(3) 0.032(3) 0.031(3) 0.007(3) 0.003(3) -0.001(3)
C40A 0.030(3) 0.030(3) 0.032(3) -0.005(2) 0.005(2) 0.002(2)
C41 0.029(3) 0.036(3) 0.043(4) 0.005(3) 0.002(3) -0.002(3)
C41A 0.038(4) 0.038(4) 0.040(4) -0.003(3) 0.003(3) -0.006(3)
C42 0.032(3) 0.041(4) 0.053(4) 0.009(3) -0.008(3) 0.002(3)
C42A 0.049(4) 0.035(4) 0.060(5) -0.003(3) 0.013(3) 0.001(3)
C43 0.036(4) 0.047(4) 0.063(5) 0.015(4) 0.005(3) 0.008(3)
C43A 0.046(4) 0.037(4) 0.077(6) -0.008(4) 0.016(4) -0.014(3)
C44 0.040(4) 0.042(4) 0.058(5) 0.003(3) 0.010(3) 0.013(3)
C44A 0.060(5) 0.049(4) 0.066(5) -0.017(4) 0.013(4) -0.016(4)
C45 0.028(3) 0.039(4) 0.041(4) 0.002(3) 0.007(3) 0.000(3)
C45A 0.035(3) 0.041(4) 0.042(4) -0.013(3) 0.013(3) -0.005(3)
C46 0.096(7) 0.058(5) 0.031(4) -0.002(4) -0.014(4) 0.021(5)
C47 0.070(6) 0.063(5) 0.063(5) 0.022(4) 0.009(4) 0.018(4)

loop_
_atom_type_symbol
_atom_type_description
_atom_type_scat_dispersion_real
_atom_type_scat_dispersion_imag
_atom_type_scat_source
C C 0.0033 0.0016 'International Tables Vol C Tables 4.2.6.8 and 6.1.1.4'
H H 0.0000 0.0000 'International Tables Vol C Tables 4.2.6.8 and 6.1.1.4'
N N 0.0061 0.0033 'International Tables Vol C Tables 4.2.6.8 and 6.1.1.4'
O O 0.0106 0.0060 'International Tables Vol C Tables 4.2.6.8 and 6.1.1.4'
Cl Cl 0.1484 0.1585 'International Tables Vol C Tables 4.2.6.8 and 6.1.1.4'
Co Co 0.3494 0.9721 'International Tables Vol C Tables 4.2.6.8 and 6.1.1.4'

loop_
_geom_angle_atom_site_label_1
_geom_angle_atom_site_label_2
_geom_angle_atom_site_label_3
_geom_angle
_geom_angle_site_symmetry_1
_geom_angle_site_symmetry_3
O2 Co1 O1 90.30(15) . .
O2 Co1 N1 93.99(17) . .
O1 Co1 N1 175.44(17) . .
O2 Co1 N2 171.34(17) . .
O1 Co1 N2 95.84(16) . .
N1 Co1 N2 80.06(18) . .
O2 Co1 N4 105.54(16) . .
O1 Co1 N4 96.88(16) . .
N1 Co1 N4 80.50(17) . .
N2 Co1 N4 79.83(18) . .
O2 Co1 N3 99.88(17) . .
O1 Co1 N3 82.06(16) . .
N1 Co1 N3 98.68(18) . .
N2 Co1 N3 75.03(18) . .
N4 Co1 N3 154.56(17) . .
O2A Co2 O1A 90.92(16) . .
O2A Co2 N1A 94.46(17) . .
O1A Co2 N1A 173.46(18) . .
O2A Co2 N2A 170.49(18) . .
O1A Co2 N2A 94.17(16) . .
N1A Co2 N2A 81.04(18) . .
O2A Co2 N4A 107.56(18) . .
O1A Co2 N4A 94.06(17) . .
N1A Co2 N4A 80.77(17) . .
N2A Co2 N4A 80.11(19) . .
O2A Co2 N3A 97.19(16) . .
O1A Co2 N3A 85.87(16) . .
N1A Co2 N3A 97.13(18) . .
N2A Co2 N3A 75.21(18) . .
N4A Co2 N3A 155.24(17) . .
O4 Cl1 O6A 129.7(6) . .
O4 Cl1 O3 110.9(4) . .
O6A Cl1 O3 111.0(6) . .
O4 Cl1 O5 116.6(6) . .
O6A Cl1 O5 60.4(7) . .
O3 Cl1 O5 120.4(6) . .
O4 Cl1 O5A 93.3(7) . .
O6A Cl1 O5A 101.5(8) . .
O3 Cl1 O5A 105.0(7) . .
O5 Cl1 O5A 41.2(7) . .
O4 Cl1 O6 100.6(7) . .
O6A Cl1 O6 42.6(7) . .
O3 Cl1 O6 104.0(6) . .
O5 Cl1 O6 100.5(8) . .
O5A Cl1 O6 140.6(8) . .
O7 Cl2 O7 107.7(4) 7_556 .
O7 Cl2 O7 113.1(7) 7_556 8_546
O7 Cl2 O7 107.7(4) . 8_546
O7 Cl2 O7 107.7(4) 7_556 2_655
O7 Cl2 O7 113.1(7) . 2_655
O7 Cl2 O7 107.7(4) 8_546 2_655
O8 Cl3 O8 108.1(3) 8_545 .
O8 Cl3 O8 112.3(6) 8_545 7
O8 Cl3 O8 108.1(3) . 7
O8 Cl3 O8 108.1(3) 8_545 2_655
O8 Cl3 O8 112.3(6) . 2_655
O8 Cl3 O8 108.1(3) 7 2_655
O13B Cl4 O13B 123.9(13) . 3
O13B Cl4 O13B 83(2) . 2
O13B Cl4 O13B 123.9(13) 3 2
O13B Cl4 O13B 123.9(13) . 4
O13B Cl4 O13B 83(2) 3 4
O13B Cl4 O13B 123.9(13) 2 4
O13B Cl4 O13A 138.3(11) . 3
O13B Cl4 O13A 41.7(11) 3 3
O13B Cl4 O13A 138.3(11) 2 3
O13B Cl4 O13A 41.7(11) 4 3
O13B Cl4 O13A 41.7(11) . .
O13B Cl4 O13A 138.3(11) 3 .
O13B Cl4 O13A 41.7(11) 2 .
O13B Cl4 O13A 138.3(11) 4 .
O13A Cl4 O13A 180.0 3 .
O13B Cl4 O13 122.8(14) . .
O13B Cl4 O13 82.9(11) 3 .
O13B Cl4 O13 44.6(11) 2 .
O13B Cl4 O13 107.1(12) 4 .
O13A Cl4 O13 96.6(6) 3 .
O13A Cl4 O13 83.4(6) . .
O13B Cl4 O13 82.9(11) . 4
O13B Cl4 O13 44.6(11) 3 4
O13B Cl4 O13 107.1(12) 2 4
O13B Cl4 O13 122.8(14) 4 4
O13A Cl4 O13 83.4(6) 3 4
O13A Cl4 O13 96.6(6) . 4
O13 Cl4 O13 90.75(13) . 4
O13B Cl4 O13 44.6(11) . 2
O13B Cl4 O13 107.1(12) 3 2
O13B Cl4 O13 122.8(14) 2 2
O13B Cl4 O13 82.9(11) 4 2
O13A Cl4 O13 96.6(6) 3 2
O13A Cl4 O13 83.4(6) . 2
O13 Cl4 O13 166.9(11) . 2
O13 Cl4 O13 90.75(13) 4 2
O13B Cl4 O13 107.1(12) . 3
O13B Cl4 O13 122.8(14) 3 3
O13B Cl4 O13 82.9(11) 2 3
O13B Cl4 O13 44.6(11) 4 3
O13A Cl4 O13 83.4(6) 3 3
O13A Cl4 O13 96.6(6) . 3
O13 Cl4 O13 90.75(13) . 3
O13 Cl4 O13 166.9(11) 4 3
O13 Cl4 O13 90.75(13) 2 3
O9 Cl5 O9 109.2(4) . 2
O9 Cl5 O9 109.61(19) . 4_556
O9 Cl5 O9 109.62(19) 2 4_556
O9 Cl5 O9 109.61(19) . 3_556
O9 Cl5 O9 109.61(19) 2 3_556
O9 Cl5 O9 109.2(4) 4_556 3_556
C31 O1 Co1 121.4(4) . .
C31A O1A Co2 124.1(4) . .
C39 O2 Co1 123.8(3) . .
C39A O2A Co2 123.6(4) . .
O13B O13 Cl4 52.5(13) 2 .
O13B O13A O13B 123(4) . 2
O13B O13A Cl4 62(2) . .
O13B O13A Cl4 62(2) 2 .
O13A O13B O13 147(3) . 2
O13A O13B Cl4 77(2) . .
O13 O13B Cl4 82.9(15) 2 .
O13A O13B O13B 28(2) . 2
O13 O13B O13B 125.5(18) 2 2
Cl4 O13B O13B 48.3(11) . 2
C5 N1 C1 119.1(5) . .
C5 N1 Co1 113.9(4) . .
C1 N1 Co1 126.3(4) . .
C5A N1A C1A 119.5(5) . .
C5A N1A Co2 114.5(4) . .
C1A N1A Co2 126.0(4) . .
C6 N2 C7 110.3(5) . .
C6 N2 C19 110.7(5) . .
C7 N2 C19 111.0(4) . .
C6 N2 Co1 107.7(4) . .
C7 N2 Co1 108.0(3) . .
C19 N2 Co1 109.0(3) . .
C19A N2A C7A 110.4(4) . .
C19A N2A C6A 112.0(5) . .
C7A N2A C6A 110.0(5) . .
C19A N2A Co2 107.5(4) . .
C7A N2A Co2 108.6(3) . .
C6A N2A Co2 108.3(3) . .
C12 N3 C8 118.1(5) . .
C12 N3 Co1 127.9(4) . .
C8 N3 Co1 106.2(4) . .
C12A N3A C8A 116.4(5) . .
C12A N3A Co2 133.0(4) . .
C8A N3A Co2 107.3(4) . .
C24 N4 C20 117.7(5) . .
C24 N4 Co1 128.6(4) . .
C20 N4 Co1 108.1(4) . .
C20A N4A C24A 118.2(5) . .
C20A N4A Co2 108.5(4) . .
C24A N4A Co2 128.5(4) . .
N1 C1 C2 122.1(6) . .
N1 C1 H1 119.0 . .
C2 C1 H1 119.0 . .
N1A C1A C2A 121.7(6) . .
N1A C1A H1A 119.2 . .
C2A C1A H1A 119.2 . .
C1 C2 C3 117.6(6) . .
C1 C2 H2 121.2 . .
C3 C2 H2 121.2 . .
C3A C2A C1A 119.0(6) . .
C3A C2A H2A 120.5 . .
C1A C2A H2A 120.5 . .
C4 C3 C2 119.8(6) . .
C4 C3 H3 120.1 . .
C2 C3 H3 120.1 . .
C2A C3A C4A 119.9(6) . .
C2A C3A H3A 120.1 . .
C4A C3A H3A 120.1 . .
C3 C4 C5 119.5(6) . .
C3 C4 H4 120.2 . .
C5 C4 H4 120.2 . .
C3A C4A C5A 118.5(6) . .
C3A C4A H4A 120.7 . .
C5A C4A H4A 120.7 . .
N1 C5 C4 121.8(6) . .
N1 C5 C6 115.7(5) . .
C4 C5 C6 122.3(5) . .
N1A C5A C4A 121.4(5) . .
N1A C5A C6A 116.6(5) . .
C4A C5A C6A 121.7(5) . .
N2 C6 C5 112.0(5) . .
N2 C6 H6A 109.2 . .
C5 C6 H6A 109.2 . .
N2 C6 H6B 109.2 . .
C5 C6 H6B 109.2 . .
H6A C6 H6B 107.9 . .
N2A C6A C5A 113.4(5) . .
N2A C6A H6A1 108.9 . .
C5A C6A H6A1 108.9 . .
N2A C6A H6A2 108.9 . .
C5A C6A H6A2 108.9 . .
H6A1 C6A H6A2 107.7 . .
N2 C7 C8 112.2(5) . .
N2 C7 H7A 109.2 . .
C8 C7 H7A 109.2 . .
N2 C7 H7B 109.2 . .
C8 C7 H7B 109.2 . .
H7A C7 H7B 107.9 . .
N2A C7A C8A 112.5(5) . .
N2A C7A H7A1 109.1 . .
C8A C7A H7A1 109.1 . .
N2A C7A H7A2 109.1 . .
C8A C7A H7A2 109.1 . .
H7A1 C7A H7A2 107.8 . .
N3 C8 C9 122.6(6) . .
N3 C8 C7 117.8(5) . .
C9 C8 C7 119.5(5) . .
N3A C8A C9A 123.4(6) . .
N3A C8A C7A 117.6(5) . .
C9A C8A C7A 119.0(5) . .
C8 C9 C10 118.1(6) . .
C8 C9 H9 120.9 . .
C10 C9 H9 120.9 . .
C8A C9A C10A 119.1(6) . .
C8A C9A H9A 120.4 . .
C10A C9A H9A 120.4 . .
C11 C10 C9 119.5(6) . .
C11 C10 H10 120.2 . .
C9 C10 H10 120.2 . .
C9A C10A C11A 118.8(6) . .
C9A C10A H10A 120.6 . .
C11A C10A H10A 120.6 . .
C10 C11 C12 119.8(6) . .
C10 C11 H11 120.1 . .
C12 C11 H11 120.1 . .
C12A C11A C10A 119.1(6) . .
C12A C11A H11A 120.5 . .
C10A C11A H11A 120.5 . .
N3 C12 C11 121.3(6) . .
N3 C12 C13 117.4(5) . .
C11 C12 C13 121.3(5) . .
N3A C12A C11A 123.0(6) . .
N3A C12A C13A 117.0(5) . .
C11A C12A C13A 119.8(6) . .
C18 C13 C14 117.7(5) . .
C18 C13 C12 120.9(5) . .
C14 C13 C12 121.3(5) . .
C18A C13A C14A 119.1(6) . .
C18A C13A C12A 120.1(5) . .
C14A C13A C12A 120.7(6) . .
C15 C14 C13 120.9(6) . .
C15 C14 H14 119.6 . .
C13 C14 H14 119.6 . .
C15A C14A C13A 120.3(6) . .
C15A C14A H14A 119.8 . .
C13A C14A H14A 119.8 . .
C16 C15 C14 119.9(6) . .
C16 C15 H15 120.1 . .
C14 C15 H15 120.1 . .
C16A C15A C14A 120.3(6) . .
C16A C15A H15A 119.9 . .
C14A C15A H15A 119.9 . .
C15 C16 C17 120.4(6) . .
C15 C16 H16 119.8 . .
C17 C16 H16 119.8 . .
C15A C16A C17A 120.3(6) . .
C15A C16A H16A 119.9 . .
C17A C16A H16A 119.9 . .
C16 C17 C18 119.4(6) . .
C16 C17 H17 120.3 . .
C18 C17 H17 120.3 . .
C16A C17A C18A 119.5(6) . .
C16A C17A H17A 120.2 . .
C18A C17A H17A 120.2 . .
C17 C18 C13 121.6(6) . .
C17 C18 H18 119.2 . .
C13 C18 H18 119.2 . .
C13A C18A C17A 120.5(6) . .
C13A C18A H18A 119.7 . .
C17A C18A H18A 119.7 . .
N2 C19 C20 111.7(5) . .
N2 C19 H19A 109.3 . .
C20 C19 H19A 109.3 . .
N2 C19 H19B 109.3 . .
C20 C19 H19B 109.3 . .
H19A C19 H19B 107.9 . .
N2A C19A C20A 112.0(5) . .
N2A C19A H19C 109.2 . .
C20A C19A H19C 109.2 . .
N2A C19A H19D 109.2 . .
C20A C19A H19D 109.2 . .
H19C C19A H19D 107.9 . .
N4 C20 C21 122.7(6) . .
N4 C20 C19 115.4(5) . .
C21 C20 C19 121.7(5) . .
N4A C20A C21A 123.1(6) . .
N4A C20A C19A 115.4(5) . .
C21A C20A C19A 121.5(6) . .
C20 C21 C22 119.0(6) . .
C20 C21 H21 120.5 . .
C22 C21 H21 120.5 . .
C20A C21A C22A 117.3(7) . .
C20A C21A H21A 121.3 . .
C22A C21A H21A 121.3 . .
C23 C22 C21 119.2(6) . .
C23 C22 H22 120.4 . .
C21 C22 H22 120.4 . .
C23A C22A C21A 120.4(6) . .
C23A C22A H22A 119.8 . .
C21A C22A H22A 119.8 . .
C22 C23 C24 119.5(6) . .
C22 C23 H23 120.2 . .
C24 C23 H23 120.2 . .
C22A C23A C24A 119.1(7) . .
C22A C23A H23A 120.5 . .
C24A C23A H23A 120.5 . .
N4 C24 C23 121.9(6) . .
N4 C24 C25 117.0(5) . .
C23 C24 C25 121.1(6) . .
N4A C24A C23A 121.9(6) . .
N4A C24A C25A 118.9(5) . .
C23A C24A C25A 119.0(6) . .
C26 C25 C30 119.4(6) . .
C26 C25 C24 119.7(6) . .
C30 C25 C24 120.8(6) . .
C26A C25A C30A 119.3(6) . .
C26A C25A C24A 120.1(5) . .
C30A C25A C24A 120.5(6) . .
C25 C26 C27 120.1(6) . .
C25 C26 H26 119.9 . .
C27 C26 H26 119.9 . .
C25A C26A C27A 119.9(6) . .
C25A C26A H26A 120.1 . .
C27A C26A H26A 120.1 . .
C28 C27 C26 119.9(6) . .
C28 C27 H27 120.1 . .
C26 C27 H27 120.1 . .
C28A C27A C26A 121.1(7) . .
C28A C27A H27A 119.4 . .
C26A C27A H27A 119.4 . .
C27 C28 C29 119.7(7) . .
C27 C28 H28 120.1 . .
C29 C28 H28 120.1 . .
C29A C28A C27A 119.0(7) . .
C29A C28A H28A 120.5 . .
C27A C28A H28A 120.5 . .
C30 C29 C28 121.1(7) . .
C30 C29 H29 119.5 . .
C28 C29 H29 119.5 . .
C28A C29A C30A 121.3(7) . .
C28A C29A H29A 119.3 . .
C30A C29A H29A 119.3 . .
C29 C30 C25 119.7(7) . .
C29 C30 H30 120.1 . .
C25 C30 H30 120.1 . .
C29A C30A C25A 119.4(7) . .
C29A C30A H30A 120.3 . .
C25A C30A H30A 120.3 . .
O1 C31 C38 125.4(5) . .
O1 C31 C32 115.3(5) . .
C38 C31 C32 119.2(5) . .
O1A C31A C38A 124.2(5) . .
O1A C31A C32A 116.3(5) . .
C38A C31A C32A 119.4(5) . .
C33 C32 C37 119.6(5) . .
C33 C32 C31 118.9(5) . .
C37 C32 C31 121.6(5) . .
C37A C32A C33A 118.2(5) . .
C37A C32A C31A 123.6(5) . .
C33A C32A C31A 118.2(5) . .
C32 C33 C34 120.7(6) . .
C32 C33 H33 119.7 . .
C34 C33 H33 119.7 . .
C34A C33A C32A 120.8(5) . .
C34A C33A H33A 119.6 . .
C32A C33A H33A 119.6 . .
C33 C34 C35 119.7(6) . .
C33 C34 H34 120.2 . .
C35 C34 H34 120.2 . .
C35A C34A C33A 120.3(6) . .
C35A C34A H34A 119.9 . .
C33A C34A H34A 119.9 . .
C36 C35 C34 119.6(6) . .
C36 C35 H35 120.2 . .
C34 C35 H35 120.2 . .
C34A C35A C36A 119.5(6) . .
C34A C35A H35A 120.2 . .
C36A C35A H35A 120.2 . .
C35 C36 C37 120.6(6) . .
C35 C36 H36 119.7 . .
C37 C36 H36 119.7 . .
C37A C36A C35A 120.4(6) . .
C37A C36A H36A 119.8 . .
C35A C36A H36A 119.8 . .
C36 C37 C32 119.8(6) . .
C36 C37 H37 120.1 . .
C32 C37 H37 120.1 . .
C36A C37A C32A 120.8(6) . .
C36A C37A H37A 119.6 . .
C32A C37A H37A 119.6 . .
C31 C38 C39 125.7(5) . .
C31 C38 H38A 117.2 . .
C39 C38 H38A 117.2 . .
C31A C38A C39A 126.1(6) . .
C31A C38A H38B 117.0 . .
C39A C38A H38B 117.0 . .
O2 C39 C38 125.0(5) . .
O2 C39 C40 116.5(5) . .
C38 C39 C40 118.4(5) . .
O2A C39A C38A 125.0(5) . .
O2A C39A C40A 115.8(5) . .
C38A C39A C40A 119.1(5) . .
C41 C40 C45 118.8(6) . .
C41 C40 C39 123.2(5) . .
C45 C40 C39 118.0(5) . .
C45A C40A C41A 119.2(6) . .
C45A C40A C39A 118.2(5) . .
C41A C40A C39A 122.6(5) . .
C40 C41 C42 121.1(6) . .
C40 C41 H41 119.5 . .
C42 C41 H41 119.5 . .
C42A C41A C40A 120.0(6) . .
C42A C41A H41A 120.0 . .
C40A C41A H41A 120.0 . .
C41 C42 C43 119.8(6) . .
C41 C42 H42 120.1 . .
C43 C42 H42 120.1 . .
C43A C42A C41A 119.8(7) . .
C43A C42A H42A 120.1 . .
C41A C42A H42A 120.1 . .
C44 C43 C42 119.3(6) . .
C44 C43 H43 120.3 . .
C42 C43 H43 120.3 . .
C42A C43A C44A 119.9(6) . .
C42A C43A H43A 120.1 . .
C44A C43A H43A 120.1 . .
C43 C44 C45 121.2(7) . .
C43 C44 H44 119.4 . .
C45 C44 H44 119.4 . .
C45A C44A C43A 120.8(7) . .
C45A C44A H44A 119.6 . .
C43A C44A H44A 119.6 . .
C44 C45 C40 119.7(6) . .
C44 C45 H45 120.1 . .
C40 C45 H45 120.1 . .
C44A C45A C40A 120.3(7) . .
C44A C45A H45A 119.9 . .
C40A C45A H45A 119.9 . .
N5 C46 C47 177.0(10) . .
C46 C47 H47A 109.5 . .
C46 C47 H47B 109.5 . .
H47A C47 H47B 109.5 . .
C46 C47 H47C 109.5 . .
H47A C47 H47C 109.5 . .
H47B C47 H47C 109.5 . .

loop_
_geom_bond_atom_site_label_1
_geom_bond_atom_site_label_2
_geom_bond_distance
_geom_bond_site_symmetry_2
Co1 O2 1.989(4) .
Co1 O1 2.029(4) .
Co1 N1 2.134(5) .
Co1 N2 2.135(5) .
Co1 N4 2.285(5) .
Co1 N3 2.291(5) .
Co2 O2A 1.982(4) .
Co2 O1A 1.998(4) .
Co2 N1A 2.102(5) .
Co2 N2A 2.119(5) .
Co2 N4A 2.271(5) .
Co2 N3A 2.342(5) .
Cl1 O4 1.378(6) .
Cl1 O6A 1.399(12) .
Cl1 O3 1.420(5) .
Cl1 O5 1.461(14) .
Cl1 O5A 1.462(14) .
Cl1 O6 1.466(14) .
Cl2 O7 1.395(6) 7_556
Cl2 O7 1.395(6) .
Cl2 O7 1.395(6) 8_546
Cl2 O7 1.395(6) 2_655
Cl3 O8 1.426(5) 8_545
Cl3 O8 1.426(5) .
Cl3 O8 1.426(5) 7
Cl3 O8 1.426(5) 2_655
Cl4 O13B 1.28(2) .
Cl4 O13B 1.28(2) 3
Cl4 O13B 1.28(2) 2
Cl4 O13B 1.28(2) 4
Cl4 O13A 1.42(2) 3
Cl4 O13A 1.42(2) .
Cl4 O13 1.600(11) .
Cl4 O13 1.600(11) 4
Cl4 O13 1.600(11) 2
Cl4 O13 1.600(11) 3
Cl5 O9 1.430(4) .
Cl5 O9 1.430(4) 2
Cl5 O9 1.430(4) 4_556
Cl5 O9 1.430(4) 3_556
O1 C31 1.282(6) .
O1A C31A 1.271(7) .
O2 C39 1.278(6) .
O2A C39A 1.279(7) .
O5 O6A 1.439(17) .
O13 O13B 1.13(2) 2
O13A O13B 0.97(2) .
O13A O13B 0.97(2) 2
O13B O13 1.13(2) 2
O13B O13B 1.70(5) 2
N1 C5 1.337(7) .
N1 C1 1.350(8) .
N1A C5A 1.341(7) .
N1A C1A 1.355(7) .
N2 C6 1.477(7) .
N2 C7 1.479(7) .
N2 C19 1.486(7) .
N2A C19A 1.480(8) .
N2A C7A 1.481(7) .
N2A C6A 1.486(7) .
N3 C12 1.356(7) .
N3 C8 1.363(7) .
N3A C12A 1.357(8) .
N3A C8A 1.362(7) .
N4 C24 1.357(7) .
N4 C20 1.366(7) .
N4A C20A 1.348(8) .
N4A C24A 1.350(8) .
N5 C46 1.150(11) .
C1 C2 1.394(9) .
C1 H1 0.9500 .
C1A C2A 1.382(8) .
C1A H1A 0.9500 .
C2 C3 1.398(10) .
C2 H2 0.9500 .
C2A C3A 1.378(9) .
C2A H2A 0.9500 .
C3 C4 1.366(9) .
C3 H3 0.9500 .
C3A C4A 1.385(9) .
C3A H3A 0.9500 .
C4 C5 1.383(8) .
C4 H4 0.9500 .
C4A C5A 1.400(8) .
C4A H4A 0.9500 .
C5 C6 1.505(8) .
C5A C6A 1.496(8) .
C6 H6A 0.9900 .
C6 H6B 0.9900 .
C6A H6A1 0.9900 .
C6A H6A2 0.9900 .
C7 C8 1.498(8) .
C7 H7A 0.9900 .
C7 H7B 0.9900 .
C7A C8A 1.509(9) .
C7A H7A1 0.9900 .
C7A H7A2 0.9900 .
C8 C9 1.392(8) .
C8A C9A 1.375(8) .
C9 C10 1.393(9) .
C9 H9 0.9500 .
C9A C10A 1.381(9) .
C9A H9A 0.9500 .
C10 C11 1.373(9) .
C10 H10 0.9500 .
C10A C11A 1.385(9) .
C10A H10A 0.9500 .
C11 C12 1.396(8) .
C11 H11 0.9500 .
C11A C12A 1.383(8) .
C11A H11A 0.9500 .
C12 C13 1.479(8) .
C12A C13A 1.494(8) .
C13 C18 1.387(8) .
C13 C14 1.395(8) .
C13A C18A 1.378(8) .
C13A C14A 1.398(9) .
C14 C15 1.383(9) .
C14 H14 0.9500 .
C14A C15A 1.385(9) .
C14A H14A 0.9500 .
C15 C16 1.374(9) .
C15 H15 0.9500 .
C15A C16A 1.369(9) .
C15A H15A 0.9500 .
C16 C17 1.377(9) .
C16 H16 0.9500 .
C16A C17A 1.388(9) .
C16A H16A 0.9500 .
C17 C18 1.380(8) .
C17 H17 0.9500 .
C17A C18A 1.398(8) .
C17A H17A 0.9500 .
C18 H18 0.9500 .
C18A H18A 0.9500 .
C19 C20 1.504(8) .
C19 H19A 0.9900 .
C19 H19B 0.9900 .
C19A C20A 1.504(9) .
C19A H19C 0.9900 .
C19A H19D 0.9900 .
C20 C21 1.375(8) .
C20A C21A 1.387(9) .
C21 C22 1.387(9) .
C21 H21 0.9500 .
C21A C22A 1.395(11) .
C21A H21A 0.9500 .
C22 C23 1.379(10) .
C22 H22 0.9500 .
C22A C23A 1.361(11) .
C22A H22A 0.9500 .
C23 C24 1.390(8) .
C23 H23 0.9500 .
C23A C24A 1.390(9) .
C23A H23A 0.9500 .
C24 C25 1.488(8) .
C24A C25A 1.498(9) .
C25 C26 1.386(8) .
C25 C30 1.399(9) .
C25A C26A 1.383(9) .
C25A C30A 1.409(9) .
C26 C27 1.410(9) .
C26 H26 0.9500 .
C26A C27A 1.388(9) .
C26A H26A 0.9500 .
C27 C28 1.372(10) .
C27 H27 0.9500 .
C27A C28A 1.384(10) .
C27A H27A 0.9500 .
C28 C29 1.389(10) .
C28 H28 0.9500 .
C28A C29A 1.372(11) .
C28A H28A 0.9500 .
C29 C30 1.378(10) .
C29 H29 0.9500 .
C29A C30A 1.386(11) .
C29A H29A 0.9500 .
C30 H30 0.9500 .
C30A H30A 0.9500 .
C31 C38 1.381(8) .
C31 C32 1.524(8) .
C31A C38A 1.401(8) .
C31A C32A 1.503(8) .
C32 C33 1.385(8) .
C32 C37 1.398(8) .
C32A C37A 1.394(8) .
C32A C33A 1.401(8) .
C33 C34 1.396(8) .
C33 H33 0.9500 .
C33A C34A 1.383(8) .
C33A H33A 0.9500 .
C34 C35 1.398(9) .
C34 H34 0.9500 .
C34A C35A 1.382(9) .
C34A H34A 0.9500 .
C35 C36 1.387(9) .
C35 H35 0.9500 .
C35A C36A 1.389(9) .
C35A H35A 0.9500 .
C36 C37 1.395(9) .
C36 H36 0.9500 .
C36A C37A 1.382(8) .
C36A H36A 0.9500 .
C37 H37 0.9500 .
C37A H37A 0.9500 .
C38 C39 1.411(8) .
C38 H38A 0.9500 .
C38A C39A 1.401(8) .
C38A H38B 0.9500 .
C39 C40 1.494(8) .
C39A C40A 1.499(8) .
C40 C41 1.387(8) .
C40 C45 1.409(8) .
C40A C45A 1.393(8) .
C40A C41A 1.400(8) .
C41 C42 1.391(9) .
C41 H41 0.9500 .
C41A C42A 1.398(9) .
C41A H41A 0.9500 .
C42 C43 1.398(10) .
C42 H42 0.9500 .
C42A C43A 1.382(10) .
C42A H42A 0.9500 .
C43 C44 1.380(10) .
C43 H43 0.9500 .
C43A C44A 1.388(10) .
C43A H43A 0.9500 .
C44 C45 1.388(9) .
C44 H44 0.9500 .
C44A C45A 1.373(9) .
C44A H44A 0.9500 .
C45 H45 0.9500 .
C45A H45A 0.9500 .
C46 C47 1.455(12) .
C47 H47A 0.9800 .
C47 H47B 0.9800 .
C47 H47C 0.9800 .

loop_
_geom_torsion_atom_site_label_1
_geom_torsion_atom_site_label_2
_geom_torsion_atom_site_label_3
_geom_torsion_atom_site_label_4
_geom_torsion
_geom_torsion_site_symmetry_1
_geom_torsion_site_symmetry_4
O2 Co1 O1 C31 -30.1(4) . .
N1 Co1 O1 C31 170(2) . .
N2 Co1 O1 C31 143.8(4) . .
N4 Co1 O1 C31 -135.8(4) . .
N3 Co1 O1 C31 69.8(4) . .
O2A Co2 O1A C31A -24.7(4) . .
N1A Co2 O1A C31A -170.1(14) . .
N2A Co2 O1A C31A 147.2(4) . .
N4A Co2 O1A C31A -132.4(4) . .
N3A Co2 O1A C31A 72.4(4) . .
O1 Co1 O2 C39 25.5(4) . .
N1 Co1 O2 C39 -156.0(4) . .
N2 Co1 O2 C39 -109.7(11) . .
N4 Co1 O2 C39 122.8(4) . .
N3 Co1 O2 C39 -56.5(4) . .
O1A Co2 O2A C39A 24.3(4) . .
N1A Co2 O2A C39A -159.5(4) . .
N2A Co2 O2A C39A -98.2(11) . .
N4A Co2 O2A C39A 118.8(4) . .
N3A Co2 O2A C39A -61.7(4) . .
O13B Cl4 O13 O13B 32(3) . 2
O13B Cl4 O13 O13B 157.9(18) 3 2
O13B Cl4 O13 O13B -121(2) 4 2
O13A Cl4 O13 O13B -162.6(15) 3 2
O13A Cl4 O13 O13B 17.4(15) . 2
O13 Cl4 O13 O13B 113.9(17) 4 2
O13 Cl4 O13 O13B 17.4(15) 2 2
O13 Cl4 O13 O13B -79.1(15) 3 2
O13B Cl4 O13A O13B 90.0 3 .
O13B Cl4 O13A O13B -180.0 2 .
O13B Cl4 O13A O13B -89.999(1) 4 .
O13A Cl4 O13A O13B -139(9) 3 .
O13 Cl4 O13A O13B 161.6(16) . .
O13 Cl4 O13A O13B 71.6(16) 4 .
O13 Cl4 O13A O13B -18.4(16) 2 .
O13 Cl4 O13A O13B -108.4(16) 3 .
O13B Cl4 O13A O13B 180.0 . 2
O13B Cl4 O13A O13B -90.0 3 2
O13B Cl4 O13A O13B 90.0 4 2
O13A Cl4 O13A O13B 41(9) 3 2
O13 Cl4 O13A O13B -18.4(16) . 2
O13 Cl4 O13A O13B -108.4(16) 4 2
O13 Cl4 O13A O13B 161.6(16) 2 2
O13 Cl4 O13A O13B 71.6(16) 3 2
O13B O13A O13B O13 54(5) 2 2
Cl4 O13A O13B O13 54(5) . 2
O13B O13A O13B Cl4 -0.008(3) 2 .
Cl4 O13A O13B O13B 0.008(3) . 2
O13B Cl4 O13B O13A -126.7(5) 3 .
O13B Cl4 O13B O13A 0.005(3) 2 .
O13B Cl4 O13B O13A 126.7(5) 4 .
O13A Cl4 O13B O13A 179.997(1) 3 .
O13 Cl4 O13B O13A -21.9(18) . .
O13 Cl4 O13B O13A -108.2(14) 4 .
O13 Cl4 O13B O13A 153(2) 2 .
O13 Cl4 O13B O13A 80.5(13) 3 .
O13B Cl4 O13B O13 80(2) 3 2
O13B Cl4 O13B O13 -153(2) 2 2
O13B Cl4 O13B O13 -27(2) 4 2
O13A Cl4 O13B O13 27(2) 3 2
O13A Cl4 O13B O13 -153(2) . 2
O13 Cl4 O13B O13 -175.4(6) . 2
O13 Cl4 O13B O13 98.3(11) 4 2
O13 Cl4 O13B O13 -73.0(13) 3 2
O13B Cl4 O13B O13B -126.7(5) 3 2
O13B Cl4 O13B O13B 126.7(5) 4 2
O13A Cl4 O13B O13B 179.992(3) 3 2
O13A Cl4 O13B O13B -0.005(4) . 2
O13 Cl4 O13B O13B -21.9(18) . 2
O13 Cl4 O13B O13B -108.2(14) 4 2
O13 Cl4 O13B O13B 153(2) 2 2
O13 Cl4 O13B O13B 80.5(13) 3 2
O2 Co1 N1 C5 169.3(4) . .
O1 Co1 N1 C5 -30(2) . .
N2 Co1 N1 C5 -4.4(4) . .
N4 Co1 N1 C5 -85.6(4) . .
N3 Co1 N1 C5 68.6(4) . .
O2 Co1 N1 C1 -20.3(5) . .
O1 Co1 N1 C1 140(2) . .
N2 Co1 N1 C1 166.1(5) . .
N4 Co1 N1 C1 84.8(5) . .
N3 Co1 N1 C1 -120.9(5) . .
O2A Co2 N1A C5A 165.1(4) . .
O1A Co2 N1A C5A -49.7(17) . .
N2A Co2 N1A C5A -6.5(4) . .
N4A Co2 N1A C5A -87.8(4) . .
N3A Co2 N1A C5A 67.2(4) . .
O2A Co2 N1A C1A -18.5(5) . .
O1A Co2 N1A C1A 126.7(15) . .
N2A Co2 N1A C1A 169.9(5) . .
N4A Co2 N1A C1A 88.5(5) . .
N3A Co2 N1A C1A -116.4(5) . .
O2 Co1 N2 C6 -25.7(13) . .
O1 Co1 N2 C6 -160.7(4) . .
N1 Co1 N2 C6 21.3(4) . .
N4 Co1 N2 C6 103.3(4) . .
N3 Co1 N2 C6 -80.6(4) . .
O2 Co1 N2 C7 93.4(12) . .
O1 Co1 N2 C7 -41.6(4) . .
N1 Co1 N2 C7 140.4(4) . .
N4 Co1 N2 C7 -137.6(4) . .
N3 Co1 N2 C7 38.6(4) . .
O2 Co1 N2 C19 -145.9(10) . .
O1 Co1 N2 C19 79.1(4) . .
N1 Co1 N2 C19 -98.9(4) . .
N4 Co1 N2 C19 -16.9(3) . .
N3 Co1 N2 C19 159.2(4) . .
O2A Co2 N2A C19A -165.4(9) . .
O1A Co2 N2A C19A 72.5(4) . .
N1A Co2 N2A C19A -103.1(4) . .
N4A Co2 N2A C19A -21.0(4) . .
N3A Co2 N2A C19A 157.1(4) . .
O2A Co2 N2A C7A 75.2(11) . .
O1A Co2 N2A C7A -47.0(4) . .
N1A Co2 N2A C7A 137.5(4) . .
N4A Co2 N2A C7A -140.4(4) . .
N3A Co2 N2A C7A 37.6(3) . .
O2A Co2 N2A C6A -44.2(12) . .
O1A Co2 N2A C6A -166.4(4) . .
N1A Co2 N2A C6A 18.1(4) . .
N4A Co2 N2A C6A 100.2(4) . .
N3A Co2 N2A C6A -81.8(4) . .
O2 Co1 N3 C12 3.0(5) . .
O1 Co1 N3 C12 -85.9(5) . .
N1 Co1 N3 C12 98.6(5) . .
N2 Co1 N3 C12 175.8(5) . .
N4 Co1 N3 C12 -175.3(4) . .
O2 Co1 N3 C8 150.9(4) . .
O1 Co1 N3 C8 62.0(4) . .
N1 Co1 N3 C8 -113.4(4) . .
N2 Co1 N3 C8 -36.2(4) . .
N4 Co1 N3 C8 -27.3(6) . .
O2A Co2 N3A C12A -3.1(5) . .
O1A Co2 N3A C12A -93.5(5) . .
N1A Co2 N3A C12A 92.4(5) . .
N2A Co2 N3A C12A 171.1(5) . .
N4A Co2 N3A C12A 175.8(4) . .
O2A Co2 N3A C8A 155.0(4) . .
O1A Co2 N3A C8A 64.6(4) . .
N1A Co2 N3A C8A -109.5(4) . .
N2A Co2 N3A C8A -30.8(4) . .
N4A Co2 N3A C8A -26.1(6) . .
O2 Co1 N4 C24 14.1(5) . .
O1 Co1 N4 C24 106.3(5) . .
N1 Co1 N4 C24 -77.5(5) . .
N2 Co1 N4 C24 -159.0(5) . .
N3 Co1 N4 C24 -167.7(4) . .
O2 Co1 N4 C20 166.6(3) . .
O1 Co1 N4 C20 -101.2(4) . .
N1 Co1 N4 C20 75.1(4) . .
N2 Co1 N4 C20 -6.4(4) . .
N3 Co1 N4 C20 -15.2(6) . .
O2A Co2 N4A C20A 172.5(4) . .
O1A Co2 N4A C20A -95.3(4) . .
N1A Co2 N4A C20A 80.7(4) . .
N2A Co2 N4A C20A -1.8(4) . .
N3A Co2 N4A C20A -6.3(6) . .
O2A Co2 N4A C24A 18.0(5) . .
O1A Co2 N4A C24A 110.2(5) . .
N1A Co2 N4A C24A -73.8(5) . .
N2A Co2 N4A C24A -156.2(5) . .
N3A Co2 N4A C24A -160.8(4) . .
C5 N1 C1 C2 0.3(9) . .
Co1 N1 C1 C2 -169.8(5) . .
C5A N1A C1A C2A -1.8(9) . .
Co2 N1A C1A C2A -178.0(5) . .
N1 C1 C2 C3 0.6(10) . .
N1A C1A C2A C3A 0.4(10) . .
C1 C2 C3 C4 -0.4(10) . .
C1A C2A C3A C4A 0.5(10) . .
C2 C3 C4 C5 -0.5(11) . .
C2A C3A C4A C5A 0.0(9) . .
C1 N1 C5 C4 -1.2(9) . .
Co1 N1 C5 C4 170.0(5) . .
C1 N1 C5 C6 174.7(5) . .
Co1 N1 C5 C6 -14.1(7) . .
C3 C4 C5 N1 1.4(10) . .
C3 C4 C5 C6 -174.3(6) . .
C1A N1A C5A C4A 2.3(9) . .
Co2 N1A C5A C4A 178.9(5) . .
C1A N1A C5A C6A 176.0(5) . .
Co2 N1A C5A C6A -7.4(7) . .
C3A C4A C5A N1A -1.4(9) . .
C3A C4A C5A C6A -174.8(6) . .
C7 N2 C6 C5 -152.2(5) . .
C19 N2 C6 C5 84.5(6) . .
Co1 N2 C6 C5 -34.6(6) . .
N1 C5 C6 N2 33.6(8) . .
C4 C5 C6 N2 -150.5(6) . .
C19A N2A C6A C5A 91.1(6) . .
C7A N2A C6A C5A -145.7(5) . .
Co2 N2A C6A C5A -27.2(6) . .
N1A C5A C6A N2A 23.8(8) . .
C4A C5A C6A N2A -162.5(5) . .
C6 N2 C7 C8 80.6(6) . .
C19 N2 C7 C8 -156.3(5) . .
Co1 N2 C7 C8 -36.9(6) . .
C19A N2A C7A C8A -158.8(5) . .
C6A N2A C7A C8A 77.0(6) . .
Co2 N2A C7A C8A -41.3(6) . .
C12 N3 C8 C9 2.0(8) . .
Co1 N3 C8 C9 -149.7(5) . .
C12 N3 C8 C7 178.8(5) . .
Co1 N3 C8 C7 27.1(6) . .
N2 C7 C8 N3 4.7(7) . .
N2 C7 C8 C9 -178.4(5) . .
C12A N3A C8A C9A 2.7(8) . .
Co2 N3A C8A C9A -159.5(5) . .
C12A N3A C8A C7A 179.7(5) . .
Co2 N3A C8A C7A 17.5(6) . .
N2A C7A C8A N3A 13.9(8) . .
N2A C7A C8A C9A -169.0(5) . .
N3 C8 C9 C10 3.9(9) . .
C7 C8 C9 C10 -172.8(6) . .
N3A C8A C9A C10A 0.9(9) . .
C7A C8A C9A C10A -176.0(6) . .
C8 C9 C10 C11 -5.2(9) . .
C8A C9A C10A C11A -2.7(9) . .
C9 C10 C11 C12 0.9(10) . .
C9A C10A C11A C12A 0.7(10) . .
C8 N3 C12 C11 -6.6(8) . .
Co1 N3 C12 C11 138.1(5) . .
C8 N3 C12 C13 172.7(5) . .
Co1 N3 C12 C13 -42.5(7) . .
C10 C11 C12 N3 5.2(9) . .
C10 C11 C12 C13 -174.1(6) . .
C8A N3A C12A C11A -4.8(8) . .
Co2 N3A C12A C11A 151.7(5) . .
C8A N3A C12A C13A 171.2(5) . .
Co2 N3A C12A C13A -32.3(8) . .
C10A C11A C12A N3A 3.2(9) . .
C10A C11A C12A C13A -172.7(6) . .
N3 C12 C13 C18 -29.6(8) . .
C11 C12 C13 C18 149.7(6) . .
N3 C12 C13 C14 152.5(5) . .
C11 C12 C13 C14 -28.2(9) . .
N3A C12A C13A C18A -35.9(8) . .
C11A C12A C13A C18A 140.2(6) . .
N3A C12A C13A C14A 148.8(6) . .
C11A C12A C13A C14A -35.1(8) . .
C18 C13 C14 C15 1.6(9) . .
C12 C13 C14 C15 179.5(5) . .
C18A C13A C14A C15A 1.3(9) . .
C12A C13A C14A C15A 176.6(6) . .
C13 C14 C15 C16 0.0(9) . .
C13A C14A C15A C16A -1.5(10) . .
C14 C15 C16 C17 -1.3(9) . .
C14A C15A C16A C17A 1.4(10) . .
C15 C16 C17 C18 1.2(9) . .
C15A C16A C17A C18A -1.1(10) . .
C16 C17 C18 C13 0.4(9) . .
C14 C13 C18 C17 -1.8(8) . .
C12 C13 C18 C17 -179.7(5) . .
C14A C13A C18A C17A -1.0(9) . .
C12A C13A C18A C17A -176.3(5) . .
C16A C17A C18A C13A 0.9(9) . .
C6 N2 C19 C20 -81.0(6) . .
C7 N2 C19 C20 156.1(5) . .
Co1 N2 C19 C20 37.3(5) . .
C7A N2A C19A C20A 158.9(5) . .
C6A N2A C19A C20A -78.1(6) . .
Co2 N2A C19A C20A 40.7(6) . .
C24 N4 C20 C21 0.6(9) . .
Co1 N4 C20 C21 -155.3(5) . .
C24 N4 C20 C19 -174.6(5) . .
Co1 N4 C20 C19 29.4(6) . .
N2 C19 C20 N4 -46.7(7) . .
N2 C19 C20 C21 138.0(6) . .
C24A N4A C20A C21A 0.6(9) . .
Co2 N4A C20A C21A -156.9(5) . .
C24A N4A C20A C19A -177.5(5) . .
Co2 N4A C20A C19A 25.0(6) . .
N2A C19A C20A N4A -46.1(7) . .
N2A C19A C20A C21A 135.9(6) . .
N4 C20 C21 C22 1.2(10) . .
C19 C20 C21 C22 176.1(6) . .
N4A C20A C21A C22A 0.9(10) . .
C19A C20A C21A C22A 178.8(6) . .
C20 C21 C22 C23 -2.0(11) . .
C20A C21A C22A C23A -1.7(10) . .
C21 C22 C23 C24 0.9(11) . .
C21A C22A C23A C24A 1.0(10) . .
C20 N4 C24 C23 -1.7(8) . .
Co1 N4 C24 C23 148.6(5) . .
C20 N4 C24 C25 176.2(5) . .
Co1 N4 C24 C25 -33.5(7) . .
C22 C23 C24 N4 1.0(10) . .
C22 C23 C24 C25 -176.9(6) . .
C20A N4A C24A C23A -1.3(8) . .
Co2 N4A C24A C23A 151.1(5) . .
C20A N4A C24A C25A 173.1(5) . .
Co2 N4A C24A C25A -34.5(7) . .
C22A C23A C24A N4A 0.5(10) . .
C22A C23A C24A C25A -173.9(6) . .
N4 C24 C25 C26 -38.4(8) . .
C23 C24 C25 C26 139.5(6) . .
N4 C24 C25 C30 145.3(6) . .
C23 C24 C25 C30 -36.7(9) . .
N4A C24A C25A C26A -35.7(8) . .
C23A C24A C25A C26A 138.9(6) . .
N4A C24A C25A C30A 148.1(6) . .
C23A C24A C25A C30A -37.4(9) . .
C30 C25 C26 C27 -0.1(9) . .
C24 C25 C26 C27 -176.4(6) . .
C30A C25A C26A C27A 0.8(9) . .
C24A C25A C26A C27A -175.4(6) . .
C25 C26 C27 C28 0.4(10) . .
C25A C26A C27A C28A -0.6(10) . .
C26 C27 C28 C29 0.1(10) . .
C26A C27A C28A C29A 0.0(10) . .
C27 C28 C29 C30 -0.9(11) . .
C27A C28A C29A C30A 0.3(11) . .
C28 C29 C30 C25 1.2(11) . .
C26 C25 C30 C29 -0.6(10) . .
C24 C25 C30 C29 175.6(6) . .
C28A C29A C30A C25A -0.1(11) . .
C26A C25A C30A C29A -0.5(10) . .
C24A C25A C30A C29A 175.7(6) . .
Co1 O1 C31 C38 22.8(7) . .
Co1 O1 C31 C32 -157.3(4) . .
Co2 O1A C31A C38A 16.0(8) . .
Co2 O1A C31A C32A -162.1(4) . .
O1 C31 C32 C33 17.3(8) . .
C38 C31 C32 C33 -162.8(5) . .
O1 C31 C32 C37 -163.0(5) . .
C38 C31 C32 C37 16.9(8) . .
O1A C31A C32A C37A -161.2(6) . .
C38A C31A C32A C37A 20.6(8) . .
O1A C31A C32A C33A 20.3(8) . .
C38A C31A C32A C33A -157.9(5) . .
C37 C32 C33 C34 0.2(9) . .
C31 C32 C33 C34 179.8(5) . .
C37A C32A C33A C34A -1.9(9) . .
C31A C32A C33A C34A 176.7(5) . .
C32 C33 C34 C35 0.7(9) . .
C32A C33A C34A C35A 1.2(9) . .
C33 C34 C35 C36 -0.4(10) . .
C33A C34A C35A C36A 0.5(10) . .
C34 C35 C36 C37 -0.8(10) . .
C34A C35A C36A C37A -1.4(10) . .
C35 C36 C37 C32 1.7(10) . .
C33 C32 C37 C36 -1.4(9) . .
C31 C32 C37 C36 179.0(6) . .
C35A C36A C37A C32A 0.7(10) . .
C33A C32A C37A C36A 0.9(9) . .
C31A C32A C37A C36A -177.6(6) . .
O1 C31 C38 C39 0.5(9) . .
C32 C31 C38 C39 -179.4(5) . .
O1A C31A C38A C39A 2.6(9) . .
C32A C31A C38A C39A -179.3(5) . .
Co1 O2 C39 C38 -12.8(8) . .
Co1 O2 C39 C40 169.2(3) . .
C31 C38 C39 O2 -6.6(9) . .
C31 C38 C39 C40 171.4(5) . .
Co2 O2A C39A C38A -15.5(8) . .
Co2 O2A C39A C40A 168.2(4) . .
C31A C38A C39A O2A -3.0(10) . .
C31A C38A C39A C40A 173.2(5) . .
O2 C39 C40 C41 -159.0(5) . .
C38 C39 C40 C41 22.9(8) . .
O2 C39 C40 C45 22.0(7) . .
C38 C39 C40 C45 -156.1(5) . .
O2A C39A C40A C45A 26.2(8) . .
C38A C39A C40A C45A -150.4(6) . .
O2A C39A C40A C41A -154.7(5) . .
C38A C39A C40A C41A 28.7(8) . .
C45 C40 C41 C42 -0.2(9) . .
C39 C40 C41 C42 -179.2(5) . .
C45A C40A C41A C42A -0.4(9) . .
C39A C40A C41A C42A -179.5(6) . .
C40 C41 C42 C43 1.9(9) . .
C40A C41A C42A C43A 1.1(10) . .
C41 C42 C43 C44 -1.9(10) . .
C41A C42A C43A C44A -0.9(11) . .
C42 C43 C44 C45 0.1(10) . .
C42A C43A C44A C45A 0.0(11) . .
C43 C44 C45 C40 1.6(10) . .
C41 C40 C45 C44 -1.6(9) . .
C39 C40 C45 C44 177.5(6) . .
C43A C44A C45A C40A 0.8(11) . .
C41A C40A C45A C44A -0.6(9) . .
C39A C40A C45A C44A 178.6(6) . .
